data_1507977
loop_
_publ_author_name
'Balaraman, Ekambaram'
'Gunanathan, Chidambaram'
'Zhang, Jing'
'Shimon, Linda J. W.'
'Milstein, David'

_publ_section_title
;
 Efficient hydrogenation of organic carbonates, carbamates and formates
 indicates alternative routes to methanol based on CO2 and CO.
;
_journal_issue 8
_journal_name_full 'Nature chemistry'
_journal_page_first 609
_journal_page_last 614
_journal_paper_doi 10.1038/nchem.1089
_journal_volume 3
_journal_year 2011
_chemical_formula_moiety 'C20 H37 N2 O P Ru'
_chemical_formula_sum 'C20 H37 N2 O P Ru'
_chemical_formula_weight 453.56
_chemical_name_systematic
; 
 ? 
;
_space_group_IT_number 14
_symmetry_cell_setting monoclinic
_symmetry_space_group_name_Hall '-P 2yn'
_symmetry_space_group_name_H-M 'P 1 21/n 1'
_atom_sites_solution_hydrogens geom
_atom_sites_solution_primary direct
_atom_sites_solution_secondary difmap
_audit_creation_method SHELXL-97
_cell_angle_alpha 90.00
_cell_angle_beta 108.43(3)
_cell_angle_gamma 90.00
_cell_formula_units_Z 4
_cell_length_a 12.710(3)
_cell_length_b 13.992(3)
_cell_length_c 12.838(3)
_cell_measurement_reflns_used 4080
_cell_measurement_temperature 120(2)
_cell_measurement_theta_max 25.35
_cell_measurement_theta_min 2.55
_cell_volume 2166.0(9)
_computing_cell_refinement HKL
_computing_data_collection 'Collect package (Bruker Nonius)'
_computing_data_reduction HKL
_computing_structure_refinement 'SHELXL-97 (Sheldrick, 1997)'
_computing_structure_solution 'SHELXS-97 (Sheldrick, 1990)'
_diffrn_ambient_temperature 120(2)
_diffrn_measured_fraction_theta_full 0.997
_diffrn_measured_fraction_theta_max 0.997
_diffrn_measurement_device_type 'Nonius KappaCCD'
_diffrn_measurement_method 'phi and omega scans'
_diffrn_radiation_monochromator graphite
_diffrn_radiation_source 'fine-focus sealed tube'
_diffrn_radiation_type MoK\a
_diffrn_radiation_wavelength 0.71073
_diffrn_reflns_av_R_equivalents 0.079
_diffrn_reflns_av_sigmaI/netI 0.0456
_diffrn_reflns_limit_h_max 14
_diffrn_reflns_limit_h_min -15
_diffrn_reflns_limit_k_max 16
_diffrn_reflns_limit_k_min 0
_diffrn_reflns_limit_l_max 15
_diffrn_reflns_limit_l_min 0
_diffrn_reflns_number 20000
_diffrn_reflns_theta_full 25.31
_diffrn_reflns_theta_max 25.31
_diffrn_reflns_theta_min 3.09
_exptl_absorpt_coefficient_mu 0.808
_exptl_absorpt_correction_T_max 0.9607
_exptl_absorpt_correction_T_min 0.7936
_exptl_absorpt_correction_type empirical
_exptl_absorpt_process_details 'SHELXS-97 (Sheldrick, 1990)'
_exptl_crystal_colour yellow
_exptl_crystal_density_diffrn 1.391
_exptl_crystal_density_method 'not measured'
_exptl_crystal_description plate
_exptl_crystal_F_000 952
_exptl_crystal_size_max 0.30
_exptl_crystal_size_mid 0.30
_exptl_crystal_size_min 0.05
_refine_diff_density_max 1.742
_refine_diff_density_min -0.421
_refine_diff_density_rms 0.097
_refine_ls_extinction_method none
_refine_ls_goodness_of_fit_ref 1.096
_refine_ls_hydrogen_treatment mixed
_refine_ls_matrix_type full
_refine_ls_number_parameters 254
_refine_ls_number_reflns 3936
_refine_ls_number_restraints 0
_refine_ls_restrained_S_all 1.096
_refine_ls_R_factor_all 0.0603
_refine_ls_R_factor_gt 0.0454
_refine_ls_shift/su_max 0.000
_refine_ls_shift/su_mean 0.000
_refine_ls_structure_factor_coef Fsqd
_refine_ls_weighting_details 'calc w=1/[\s^2^(Fo^2^)+(0.0164P)^2^+7.6058P] where P=(Fo^2^+2Fc^2^)/3'
_refine_ls_weighting_scheme calc
_refine_ls_wR_factor_gt 0.0842
_refine_ls_wR_factor_ref 0.0883
_reflns_number_gt 3333
_reflns_number_total 3936
_reflns_threshold_expression >2sigma(I)
_cod_data_source_file nchem.1089-s2.cif
_cod_data_source_block m584h
_cod_original_sg_symbol_H-M P2(1)/n
_cod_database_code 1507977

loop_
_symmetry_equiv_pos_as_xyz
'x, y, z'
'-x+1/2, y+1/2, -z+1/2'
'-x, -y, -z'
'x-1/2, -y-1/2, z-1/2'

loop_
_atom_site_label
_atom_site_type_symbol
_atom_site_fract_x
_atom_site_fract_y
_atom_site_fract_z
_atom_site_U_iso_or_equiv
_atom_site_adp_type
_atom_site_occupancy
_atom_site_symmetry_multiplicity
_atom_site_calc_flag
_atom_site_refinement_flags
Ru1 Ru 0.96261(3) 0.23906(2) 0.13317(3) 0.01370(10) Uani 1 1 d .
H1A H 1.069(3) 0.320(3) 0.178(3) 0.018(11) Uiso 1 1 d .
H1B H 0.8630 0.1630 0.0910 0.050 Uiso 1 1 d .
P3 P 0.96409(8) 0.21569(7) 0.30718(9) 0.0139(2) Uani 1 1 d .
N2 N 1.0050(3) 0.2236(2) -0.0235(3) 0.0160(7) Uani 1 1 d .
O1 O 0.7935(2) 0.3953(2) 0.0923(3) 0.0265(7) Uani 1 1 d .
C1 C 0.8577(3) 0.3325(3) 0.1046(3) 0.0169(9) Uani 1 1 d .
N1 N 1.0917(3) 0.1383(2) 0.1779(3) 0.0177(7) Uani 1 1 d .
C11 C 1.1436(3) 0.1144(3) 0.2838(3) 0.0176(9) Uani 1 1 d .
C12 C 1.2288(3) 0.0473(3) 0.3102(4) 0.0202(9) Uani 1 1 d .
H12 H 1.2639 0.0293 0.3845 0.024 Uiso 1 1 calc R
C13 C 1.2618(4) 0.0070(3) 0.2271(4) 0.0248(10) Uani 1 1 d .
H13 H 1.3202 -0.0386 0.2441 0.030 Uiso 1 1 calc R
C14 C 1.2095(4) 0.0333(3) 0.1188(4) 0.0245(10) Uani 1 1 d .
H14 H 1.2323 0.0073 0.0610 0.029 Uiso 1 1 calc R
C15 C 1.1230(3) 0.0986(3) 0.0969(4) 0.0187(9) Uani 1 1 d .
C21 C 1.0506(4) 0.1244(3) -0.0175(4) 0.0199(9) Uani 1 1 d .
C31 C 1.1060(3) 0.1662(3) 0.3680(4) 0.0189(9) Uani 1 1 d .
H21A H 0.987(4) 0.087(3) -0.033(3) 0.017(11) Uiso 1 1 d .
H31A H 1.112(4) 0.127(3) 0.431(4) 0.022(12) Uiso 1 1 d .
H21B H 1.153(4) 0.218(4) 0.396(4) 0.035(14) Uiso 1 1 d .
H31B H 1.099(4) 0.115(3) -0.069(4) 0.026(12) Uiso 1 1 d .
C22 C 0.9030(3) 0.2317(3) -0.1212(3) 0.0213(9) Uani 1 1 d .
H22A H 0.8705 0.2959 -0.1201 0.026 Uiso 1 1 calc R
H22B H 0.8484 0.1842 -0.1130 0.026 Uiso 1 1 calc R
C23 C 1.0949(3) 0.2913(3) -0.0308(4) 0.0211(9) Uani 1 1 d .
H23A H 1.1196 0.2722 -0.0936 0.025 Uiso 1 1 calc R
H23B H 1.1592 0.2852 0.0368 0.025 Uiso 1 1 calc R
C24 C 0.9181(4) 0.2171(3) -0.2341(4) 0.0321(11) Uani 1 1 d .
H24A H 0.9691 0.2656 -0.2454 0.048 Uiso 1 1 calc R
H24B H 0.8461 0.2231 -0.2915 0.048 Uiso 1 1 calc R
H24C H 0.9487 0.1533 -0.2375 0.048 Uiso 1 1 calc R
C25 C 1.0588(4) 0.3947(3) -0.0449(4) 0.0261(10) Uani 1 1 d .
H25A H 1.0015 0.4030 -0.1162 0.039 Uiso 1 1 calc R
H25B H 1.1227 0.4352 -0.0414 0.039 Uiso 1 1 calc R
H25C H 1.0288 0.4128 0.0139 0.039 Uiso 1 1 calc R
C32 C 0.8723(3) 0.1160(3) 0.3292(4) 0.0179(9) Uani 1 1 d .
C33 C 0.9627(3) 0.3189(3) 0.4023(3) 0.0180(9) Uani 1 1 d .
C34 C 0.8774(4) 0.1000(3) 0.4494(4) 0.0232(10) Uani 1 1 d .
H34A H 0.8427 0.1542 0.4742 0.035 Uiso 1 1 calc R
H34B H 0.9550 0.0946 0.4956 0.035 Uiso 1 1 calc R
H34C H 0.8378 0.0411 0.4548 0.035 Uiso 1 1 calc R
C35 C 0.7522(3) 0.1343(3) 0.2585(4) 0.0228(10) Uani 1 1 d .
H35A H 0.7489 0.1425 0.1817 0.034 Uiso 1 1 calc R
H35B H 0.7248 0.1923 0.2841 0.034 Uiso 1 1 calc R
H35C H 0.7060 0.0798 0.2644 0.034 Uiso 1 1 calc R
C36 C 0.9108(3) 0.0232(3) 0.2878(4) 0.0205(9) Uani 1 1 d .
H36A H 0.8610 -0.0292 0.2915 0.031 Uiso 1 1 calc R
H36B H 0.9864 0.0079 0.3339 0.031 Uiso 1 1 calc R
H36C H 0.9095 0.0318 0.2116 0.031 Uiso 1 1 calc R
C37 C 1.0201(4) 0.2970(3) 0.5244(3) 0.0242(10) Uani 1 1 d .
H37A H 1.0205 0.3546 0.5680 0.036 Uiso 1 1 calc R
H37B H 1.0965 0.2765 0.5353 0.036 Uiso 1 1 calc R
H37C H 0.9798 0.2460 0.5479 0.036 Uiso 1 1 calc R
C38 C 1.0265(4) 0.4028(3) 0.3722(4) 0.0252(10) Uani 1 1 d .
H38A H 0.9907 0.4207 0.2953 0.038 Uiso 1 1 calc R
H38B H 1.1032 0.3834 0.3827 0.038 Uiso 1 1 calc R
H38C H 1.0260 0.4576 0.4196 0.038 Uiso 1 1 calc R
C39 C 0.8436(4) 0.3523(3) 0.3845(4) 0.0231(10) Uani 1 1 d .
H39A H 0.8032 0.3029 0.4105 0.035 Uiso 1 1 calc R
H39B H 0.8067 0.3638 0.3061 0.035 Uiso 1 1 calc R
H39C H 0.8446 0.4116 0.4254 0.035 Uiso 1 1 calc R

loop_
_atom_site_aniso_label
_atom_site_aniso_U_11
_atom_site_aniso_U_22
_atom_site_aniso_U_33
_atom_site_aniso_U_23
_atom_site_aniso_U_13
_atom_site_aniso_U_12
Ru1 0.01436(16) 0.01199(16) 0.01447(17) 0.00012(14) 0.00416(12) 0.00158(13)
P3 0.0130(5) 0.0134(5) 0.0147(6) 0.0005(4) 0.0036(4) -0.0006(4)
N2 0.0200(17) 0.0111(16) 0.0184(19) 0.0000(13) 0.0083(15) 0.0025(13)
O1 0.0258(17) 0.0215(16) 0.0273(19) -0.0008(13) 0.0015(14) 0.0084(13)
C1 0.018(2) 0.017(2) 0.015(2) -0.0021(16) 0.0043(18) -0.0024(17)
N1 0.0177(18) 0.0169(17) 0.019(2) -0.0004(14) 0.0060(16) -0.0021(13)
C11 0.017(2) 0.017(2) 0.019(2) -0.0003(17) 0.0067(18) -0.0025(16)
C12 0.015(2) 0.020(2) 0.021(2) 0.0053(18) 0.0004(18) 0.0028(16)
C13 0.022(2) 0.020(2) 0.033(3) 0.005(2) 0.010(2) 0.0080(17)
C14 0.026(2) 0.021(2) 0.030(3) -0.0024(19) 0.014(2) 0.0061(18)
C15 0.020(2) 0.0145(19) 0.023(2) -0.0009(17) 0.0091(19) -0.0023(16)
C21 0.024(2) 0.013(2) 0.025(3) 0.0004(18) 0.011(2) 0.0032(17)
C31 0.017(2) 0.021(2) 0.017(2) 0.0015(18) 0.0026(19) 0.0016(17)
C22 0.020(2) 0.023(2) 0.019(2) -0.0007(18) 0.0033(18) -0.0002(17)
C23 0.022(2) 0.019(2) 0.024(2) 0.0011(17) 0.0102(19) -0.0034(17)
C24 0.042(3) 0.036(3) 0.019(3) -0.002(2) 0.010(2) 0.000(2)
C25 0.032(3) 0.017(2) 0.032(3) 0.0038(19) 0.013(2) -0.0040(18)
C32 0.018(2) 0.015(2) 0.021(2) 0.0007(17) 0.0075(19) -0.0046(16)
C33 0.023(2) 0.016(2) 0.016(2) -0.0031(16) 0.0063(18) -0.0021(16)
C34 0.026(2) 0.020(2) 0.024(3) 0.0046(18) 0.008(2) -0.0030(17)
C35 0.017(2) 0.023(2) 0.028(3) -0.0021(19) 0.0069(19) -0.0042(17)
C36 0.021(2) 0.013(2) 0.026(3) 0.0029(17) 0.0053(19) -0.0018(16)
C37 0.025(2) 0.027(2) 0.017(2) -0.0062(18) 0.002(2) -0.0043(18)
C38 0.032(3) 0.017(2) 0.030(3) -0.0077(19) 0.014(2) -0.0092(18)
C39 0.028(2) 0.022(2) 0.024(3) -0.0048(18) 0.014(2) 0.0026(18)

loop_
_atom_type_symbol
_atom_type_description
_atom_type_scat_dispersion_real
_atom_type_scat_dispersion_imag
_atom_type_scat_source
C C 0.0033 0.0016 'International Tables Vol C Tables 4.2.6.8 and 6.1.1.4'
H H 0.0000 0.0000 'International Tables Vol C Tables 4.2.6.8 and 6.1.1.4'
N N 0.0061 0.0033 'International Tables Vol C Tables 4.2.6.8 and 6.1.1.4'
O O 0.0106 0.0060 'International Tables Vol C Tables 4.2.6.8 and 6.1.1.4'
P P 0.1023 0.0942 'International Tables Vol C Tables 4.2.6.8 and 6.1.1.4'
Ru Ru -1.2594 0.8363 'International Tables Vol C Tables 4.2.6.8 and 6.1.1.4'

loop_
_geom_angle_atom_site_label_1
_geom_angle_atom_site_label_2
_geom_angle_atom_site_label_3
_geom_angle
C1 Ru1 N1 175.01(16)
C1 Ru1 N2 104.84(15)
N1 Ru1 N2 78.04(13)
C1 Ru1 P3 94.59(13)
N1 Ru1 P3 82.57(10)
N2 Ru1 P3 160.57(8)
C1 Ru1 H1A 92.5(13)
N1 Ru1 H1A 83.4(13)
N2 Ru1 H1A 88.6(14)
P3 Ru1 H1A 90.4(14)
C1 Ru1 H1B 87.6
N1 Ru1 H1B 96.4
N2 Ru1 H1B 91.2
P3 Ru1 H1B 89.8
H1A Ru1 H1B 179.8
C31 P3 C33 102.64(19)
C31 P3 C32 102.96(19)
C33 P3 C32 109.47(18)
C31 P3 Ru1 100.01(15)
C33 P3 Ru1 121.97(13)
C32 P3 Ru1 116.24(14)
C22 N2 C21 109.4(3)
C22 N2 C23 111.9(3)
C21 N2 C23 107.2(3)
C22 N2 Ru1 110.7(2)
C21 N2 Ru1 104.0(2)
C23 N2 Ru1 113.3(2)
O1 C1 Ru1 175.9(4)
C15 N1 C11 120.3(4)
C15 N1 Ru1 117.5(3)
C11 N1 Ru1 122.1(3)
N1 C11 C12 120.5(4)
N1 C11 C31 116.1(3)
C12 C11 C31 123.4(4)
C13 C12 C11 119.3(4)
C13 C12 H12 120.4
C11 C12 H12 120.4
C12 C13 C14 119.9(4)
C12 C13 H13 120.1
C14 C13 H13 120.1
C13 C14 C15 118.4(4)
C13 C14 H14 120.8
C15 C14 H14 120.8
N1 C15 C14 121.6(4)
N1 C15 C21 114.5(4)
C14 C15 C21 123.6(4)
N2 C21 C15 112.2(3)
N2 C21 H21A 102(3)
C15 C21 H21A 107(3)
N2 C21 H31B 112(2)
C15 C21 H31B 107(3)
H21A C21 H31B 116(4)
C11 C31 P3 111.4(3)
C11 C31 H31A 112(3)
P3 C31 H31A 112(3)
C11 C31 H21B 110(3)
P3 C31 H21B 107(3)
H31A C31 H21B 104(4)
N2 C22 C24 116.6(3)
N2 C22 H22A 108.1
C24 C22 H22A 108.1
N2 C22 H22B 108.1
C24 C22 H22B 108.1
H22A C22 H22B 107.3
N2 C23 C25 113.6(3)
N2 C23 H23A 108.8
C25 C23 H23A 108.8
N2 C23 H23B 108.8
C25 C23 H23B 108.8
H23A C23 H23B 107.7
C22 C24 H24A 109.5
C22 C24 H24B 109.5
H24A C24 H24B 109.5
C22 C24 H24C 109.5
H24A C24 H24C 109.5
H24B C24 H24C 109.5
C23 C25 H25A 109.5
C23 C25 H25B 109.5
H25A C25 H25B 109.5
C23 C25 H25C 109.5
H25A C25 H25C 109.5
H25B C25 H25C 109.5
C35 C32 C34 109.7(3)
C35 C32 C36 107.6(3)
C34 C32 C36 107.8(3)
C35 C32 P3 109.5(3)
C34 C32 P3 115.0(3)
C36 C32 P3 106.9(3)
C39 C33 C37 109.9(3)
C39 C33 C38 107.6(3)
C37 C33 C38 106.8(3)
C39 C33 P3 110.3(3)
C37 C33 P3 114.0(3)
C38 C33 P3 107.9(3)
C32 C34 H34A 109.5
C32 C34 H34B 109.5
H34A C34 H34B 109.5
C32 C34 H34C 109.5
H34A C34 H34C 109.5
H34B C34 H34C 109.5
C32 C35 H35A 109.5
C32 C35 H35B 109.5
H35A C35 H35B 109.5
C32 C35 H35C 109.5
H35A C35 H35C 109.5
H35B C35 H35C 109.5
C32 C36 H36A 109.5
C32 C36 H36B 109.5
H36A C36 H36B 109.5
C32 C36 H36C 109.5
H36A C36 H36C 109.5
H36B C36 H36C 109.5
C33 C37 H37A 109.5
C33 C37 H37B 109.5
H37A C37 H37B 109.5
C33 C37 H37C 109.5
H37A C37 H37C 109.5
H37B C37 H37C 109.5
C33 C38 H38A 109.5
C33 C38 H38B 109.5
H38A C38 H38B 109.5
C33 C38 H38C 109.5
H38A C38 H38C 109.5
H38B C38 H38C 109.5
C33 C39 H39A 109.5
C33 C39 H39B 109.5
H39A C39 H39B 109.5
C33 C39 H39C 109.5
H39A C39 H39C 109.5
H39B C39 H39C 109.5

loop_
_geom_bond_atom_site_label_1
_geom_bond_atom_site_label_2
_geom_bond_distance
Ru1 C1 1.821(4)
Ru1 N1 2.101(3)
Ru1 N2 2.251(3)
Ru1 P3 2.2518(12)
Ru1 H1A 1.71(4)
Ru1 H1B 1.6109
P3 C31 1.858(4)
P3 C33 1.895(4)
P3 C32 1.896(4)
N2 C22 1.496(5)
N2 C21 1.497(5)
N2 C23 1.509(5)
O1 C1 1.174(5)
N1 C15 1.345(5)
N1 C11 1.352(5)
C11 C12 1.392(5)
C11 C31 1.500(6)
C12 C13 1.385(6)
C12 H12 0.9500
C13 C14 1.388(6)
C13 H13 0.9500
C14 C15 1.388(6)
C14 H14 0.9500
C15 C21 1.511(6)
C21 H21A 0.93(4)
C21 H31B 1.04(5)
C31 H31A 0.96(5)
C31 H21B 0.94(5)
C22 C24 1.535(6)
C22 H22A 0.9900
C22 H22B 0.9900
C23 C25 1.511(6)
C23 H23A 0.9900
C23 H23B 0.9900
C24 H24A 0.9800
C24 H24B 0.9800
C24 H24C 0.9800
C25 H25A 0.9800
C25 H25B 0.9800
C25 H25C 0.9800
C32 C35 1.531(6)
C32 C34 1.540(6)
C32 C36 1.541(5)
C33 C39 1.531(6)
C33 C37 1.537(6)
C33 C38 1.543(5)
C34 H34A 0.9800
C34 H34B 0.9800
C34 H34C 0.9800
C35 H35A 0.9800
C35 H35B 0.9800
C35 H35C 0.9800
C36 H36A 0.9800
C36 H36B 0.9800
C36 H36C 0.9800
C37 H37A 0.9800
C37 H37B 0.9800
C37 H37C 0.9800
C38 H38A 0.9800
C38 H38B 0.9800
C38 H38C 0.9800
C39 H39A 0.9800
C39 H39B 0.9800
C39 H39C 0.9800

loop_
_geom_torsion_atom_site_label_1
_geom_torsion_atom_site_label_2
_geom_torsion_atom_site_label_3
_geom_torsion_atom_site_label_4
_geom_torsion
C1 Ru1 P3 C31 -155.13(19)
N1 Ru1 P3 C31 20.74(17)
N2 Ru1 P3 C31 24.1(3)
C1 Ru1 P3 C33 -43.3(2)
N1 Ru1 P3 C33 132.59(18)
N2 Ru1 P3 C33 136.0(3)
C1 Ru1 P3 C32 94.94(19)
N1 Ru1 P3 C32 -89.19(17)
N2 Ru1 P3 C32 -85.8(3)
C1 Ru1 N2 C22 -39.4(3)
N1 Ru1 N2 C22 144.8(3)
P3 Ru1 N2 C22 141.4(2)
C1 Ru1 N2 C21 -156.7(3)
N1 Ru1 N2 C21 27.5(2)
P3 Ru1 N2 C21 24.1(4)
C1 Ru1 N2 C23 87.2(3)
N1 Ru1 N2 C23 -88.6(3)
P3 Ru1 N2 C23 -92.0(3)
N2 Ru1 N1 C15 -12.4(3)
P3 Ru1 N1 C15 166.4(3)
N2 Ru1 N1 C11 166.6(3)
P3 Ru1 N1 C11 -14.5(3)
C15 N1 C11 C12 -1.0(6)
Ru1 N1 C11 C12 179.9(3)
C15 N1 C11 C31 177.2(3)
Ru1 N1 C11 C31 -1.8(5)
N1 C11 C12 C13 1.6(6)
C31 C11 C12 C13 -176.5(4)
C11 C12 C13 C14 -0.4(6)
C12 C13 C14 C15 -1.3(6)
C11 N1 C15 C14 -0.8(6)
Ru1 N1 C15 C14 178.3(3)
C11 N1 C15 C21 174.2(3)
Ru1 N1 C15 C21 -6.7(4)
C13 C14 C15 N1 2.0(6)
C13 C14 C15 C21 -172.6(4)
C22 N2 C21 C15 -157.7(3)
C23 N2 C21 C15 80.8(4)
Ru1 N2 C21 C15 -39.5(4)
N1 C15 C21 N2 33.1(5)
C14 C15 C21 N2 -152.0(4)
N1 C11 C31 P3 21.9(5)
C12 C11 C31 P3 -159.9(3)
C33 P3 C31 C11 -154.9(3)
C32 P3 C31 C11 91.4(3)
Ru1 P3 C31 C11 -28.7(3)
C21 N2 C22 C24 -62.8(5)
C23 N2 C22 C24 55.9(5)
Ru1 N2 C22 C24 -176.8(3)
C22 N2 C23 C25 56.3(5)
C21 N2 C23 C25 176.2(4)
Ru1 N2 C23 C25 -69.6(4)
C31 P3 C32 C35 -165.7(3)
C33 P3 C32 C35 85.6(3)
Ru1 P3 C32 C35 -57.5(3)
C31 P3 C32 C34 70.3(3)
C33 P3 C32 C34 -38.4(3)
Ru1 P3 C32 C34 178.5(2)
C31 P3 C32 C36 -49.4(3)
C33 P3 C32 C36 -158.1(3)
Ru1 P3 C32 C36 58.8(3)
C31 P3 C33 C39 -164.8(3)
C32 P3 C33 C39 -56.0(3)
Ru1 P3 C33 C39 84.7(3)
C31 P3 C33 C37 -40.6(3)
C32 P3 C33 C37 68.3(3)
Ru1 P3 C33 C37 -151.1(2)
C31 P3 C33 C38 77.9(3)
C32 P3 C33 C38 -173.3(3)
Ru1 P3 C33 C38 -32.6(3)
